data_9009544
loop_
_publ_author_name
'Kaplunik, L. N.'
'Pobedimskaya, E. A.'
'Belov, N. V.'

_publ_section_title
;
 Kristallicheskaya struktura aktashimita Cu6Hg3As4S12
;
_journal_name_full 'Doklady Akademii Nauk SSSR'
_journal_page_first 96
_journal_page_last 98
_journal_volume 251
_journal_year 1980
_chemical_formula_sum 'As4 Cu6 Hg3 S12'
_chemical_name_mineral Aktashite
_space_group_IT_number 146
_symmetry_space_group_name_Hall 'R 3'
_symmetry_space_group_name_H-M 'R 3 :H'
_cell_angle_alpha 90
_cell_angle_beta 90
_cell_angle_gamma 120
_cell_length_a 13.730
_cell_length_b 13.730
_cell_length_c 9.329
_cell_formula_units_Z 3
_cell_volume 1523.024
_database_code_amcsd 0012465
_exptl_crystal_density_diffrn 5.454
_cod_original_sg_symbol_H-M 'R 3'
_cod_original_formula_sum 'Hg3 Cu6 As4 S12'
_cod_database_code 9009544

loop_
_space_group_symop_operation_xyz
x,y,z
2/3+x,1/3+y,1/3+z
1/3+x,2/3+y,2/3+z
-y,x-y,z
2/3-y,1/3+x-y,1/3+z
1/3-y,2/3+x-y,2/3+z
-x+y,-x,z
2/3-x+y,1/3-x,1/3+z
1/3-x+y,2/3-x,2/3+z

loop_
_atom_site_label
_atom_site_fract_x
_atom_site_fract_y
_atom_site_fract_z
_atom_site_U_iso_or_equiv
Hg 0.31000 0.22630 0.02730 0.02444
Cu1 0.07600 0.29210 0.02220 0.01292
Cu2 0.39150 0.55200 0.03720 0.01241
As, 0.56100 0.17800 0.01920 0.00950
As2 0.00000 0.00000 0.00000 0.00266
S1 0.37290 0.08990 0.10400 0.00570
S2 0.45790 0.42800 0.08520 0.00481
S3 0.11860 0.15610 0.12710 0.00823
S4 0.20360 0.47500 0.11530 0.00684

loop_
_cod_related_entry_id
_cod_related_entry_database
_cod_related_entry_code
1 AMCSD 0012465
